data_4510487
loop_
_publ_author_name
'Maddileti, D.'
'Swapna, Battini'
'Nangia, Ashwini'

_publ_section_title
;
 High Solubility Crystalline Pharmaceutical Forms of Blonanserin
;
_journal_issue 5
_journal_name_full 'Crystal Growth &amp; Design'
_journal_page_first 2557
_journal_paper_doi 10.1021/cg500252c
_journal_volume 14
_journal_year 2014
_chemical_formula_moiety 'C23 H30 F N3, 0.5(C8 H14 O4)'
_chemical_formula_sum 'C27 H37 F N3 O2'
_chemical_formula_weight 454.60
_chemical_melting_point 395
_chemical_name_common 'Blonanserin-suberic acid cocrystal'
_chemical_name_systematic
; 
 (2-(4-ethyl-l-piperazinyl)-4-(4-fluorophenyl)-5, 6, 7, 8, 9, 10-hexahydrocycloocta[
b]-pyridine)-1,8-Octanedioic acid
;
_space_group_IT_number 14
_symmetry_cell_setting monoclinic
_symmetry_space_group_name_Hall '-P 2yn'
_symmetry_space_group_name_H-M 'P 1 21/n 1'
_atom_sites_solution_hydrogens geom
_atom_sites_solution_primary direct
_atom_sites_solution_secondary difmap
_audit_creation_method SHELXL-97
_cell_angle_alpha 90.00
_cell_angle_beta 103.515(13)
_cell_angle_gamma 90.00
_cell_formula_units_Z 4
_cell_length_a 13.655(12)
_cell_length_b 11.540(10)
_cell_length_c 15.669(14)
_cell_measurement_reflns_used 7166
_cell_measurement_temperature 100(2)
_cell_measurement_theta_max 26.12
_cell_measurement_theta_min 2.26
_cell_volume 2401(4)
_computing_cell_refinement 'Bruker SMART'
_computing_data_collection 'Bruker SMART'
_computing_data_reduction 'Bruker SAINT'
_computing_molecular_graphics 'Bruker SHELXTL'
_computing_publication_material 'Bruker SHELXTL'
_computing_structure_refinement 'SHELXL-97 (Sheldrick, 1997)'
_computing_structure_solution 'SHELXS-97 (Sheldrick, 1990)'
_diffrn_ambient_temperature 100(2)
_diffrn_measured_fraction_theta_full 0.990
_diffrn_measured_fraction_theta_max 0.990
_diffrn_measurement_device_type 'CCD area detector'
_diffrn_measurement_method 'phi and omega scans'
_diffrn_radiation_monochromator graphite
_diffrn_radiation_source 'fine-focus sealed tube'
_diffrn_radiation_type MoK\a
_diffrn_radiation_wavelength 0.71073
_diffrn_reflns_av_R_equivalents 0.0685
_diffrn_reflns_av_sigmaI/netI 0.0495
_diffrn_reflns_limit_h_max 16
_diffrn_reflns_limit_h_min -16
_diffrn_reflns_limit_k_max 14
_diffrn_reflns_limit_k_min -14
_diffrn_reflns_limit_l_max 19
_diffrn_reflns_limit_l_min -19
_diffrn_reflns_number 22172
_diffrn_reflns_theta_full 26.21
_diffrn_reflns_theta_max 26.21
_diffrn_reflns_theta_min 1.78
_exptl_absorpt_coefficient_mu 0.085
_exptl_absorpt_correction_type none
_exptl_crystal_colour colorless
_exptl_crystal_density_diffrn 1.258
_exptl_crystal_density_method 'not measured'
_exptl_crystal_description plate
_exptl_crystal_F_000 980
_exptl_crystal_size_max 0.36
_exptl_crystal_size_mid 0.22
_exptl_crystal_size_min 0.18
_refine_diff_density_max 0.258
_refine_diff_density_min -0.189
_refine_diff_density_rms 0.043
_refine_ls_extinction_method none
_refine_ls_goodness_of_fit_ref 0.988
_refine_ls_hydrogen_treatment mixed
_refine_ls_matrix_type full
_refine_ls_number_parameters 303
_refine_ls_number_reflns 4787
_refine_ls_number_restraints 1
_refine_ls_restrained_S_all 0.993
_refine_ls_R_factor_all 0.0634
_refine_ls_R_factor_gt 0.0430
_refine_ls_shift/su_max 0.000
_refine_ls_shift/su_mean 0.000
_refine_ls_structure_factor_coef Fsqd
_refine_ls_weighting_details 'calc w=1/[\s^2^(Fo^2^)+(0.0569P)^2^+0.0000P] where P=(Fo^2^+2Fc^2^)/3'
_refine_ls_weighting_scheme calc
_refine_ls_wR_factor_gt 0.0960
_refine_ls_wR_factor_ref 0.1028
_reflns_number_gt 3499
_reflns_number_total 4787
_reflns_threshold_expression >2sigma(I)
_cod_data_source_file cg500252c_si_004.cif
_cod_data_source_block BLN-SBA
_cod_depositor_comments
;
The following automatic conversions were performed:

'_chemical_melting_point' value '395K' was changed to '395' - the
value should be numeric and without a unit
designator.

'_symmetry_cell_setting' value 'Monoclinic' changed to
'monoclinic' according to
/usr/data/users/saulius/crontab/automatic-downloads/rss-feeds/ACS/lib/dictionaries/cif_core.dic
dictionary named 'cif_core.dic' version 2.4.2 from 2011-04-26.

Automatic conversion script
Id: cif_fix_values 2281 2013-09-26 08:29:07Z andrius 

 Adding full bibliography for 4510482--4510487.cif.
;
_cod_original_sg_symbol_H-M P2(1)/n
_cod_database_code 4510487

loop_
_symmetry_equiv_pos_as_xyz
'x, y, z'
'-x+1/2, y+1/2, -z+1/2'
'-x, -y, -z'
'x-1/2, -y-1/2, z-1/2'

loop_
_atom_site_label
_atom_site_type_symbol
_atom_site_fract_x
_atom_site_fract_y
_atom_site_fract_z
_atom_site_U_iso_or_equiv
_atom_site_adp_type
_atom_site_occupancy
_atom_site_symmetry_multiplicity
_atom_site_calc_flag
_atom_site_refinement_flags
H1 H 0.4393(13) 0.0783(16) 0.7796(11) 0.075(7) Uiso 1 1 d D
F1 F 0.25125(7) 0.61627(7) 0.14842(6) 0.0403(2) Uani 1 1 d .
O1 O 0.47868(8) 0.12149(9) 0.82812(7) 0.0339(3) Uani 1 1 d D
C2 C 0.45468(10) 0.27800(11) 0.45735(8) 0.0200(3) Uani 1 1 d .
H2 H 0.3833 0.2768 0.4473 0.024 Uiso 1 1 calc R
N2 N 0.46822(8) 0.12569(9) 0.56614(7) 0.0203(3) Uani 1 1 d .
N1 N 0.61295(8) 0.20544(9) 0.53590(7) 0.0207(3) Uani 1 1 d .
C22 C 0.33742(10) -0.10084(12) 0.72111(9) 0.0242(3) Uani 1 1 d .
H22B H 0.3141 -0.1520 0.6696 0.029 Uiso 1 1 calc R
H22A H 0.2770 -0.0700 0.7380 0.029 Uiso 1 1 calc R
O2 O 0.34961(8) 0.24147(9) 0.78936(7) 0.0388(3) Uani 1 1 d .
C5 C 0.65798(10) 0.27514(11) 0.48758(8) 0.0207(3) Uani 1 1 d .
C1 C 0.51283(10) 0.20581(11) 0.52042(8) 0.0191(3) Uani 1 1 d .
C3 C 0.50087(10) 0.35133(11) 0.40945(8) 0.0194(3) Uani 1 1 d .
C12 C 0.43568(10) 0.42342(11) 0.34041(8) 0.0203(3) Uani 1 1 d .
N3 N 0.39416(8) -0.00308(9) 0.69538(7) 0.0202(3) Uani 1 1 d .
C21 C 0.53594(10) 0.05681(12) 0.63239(9) 0.0225(3) Uani 1 1 d .
H21B H 0.5660 0.1066 0.6832 0.027 Uiso 1 1 calc R
H21A H 0.5913 0.0263 0.6078 0.027 Uiso 1 1 calc R
C19 C 0.32653(10) 0.06152(12) 0.62495(9) 0.0245(3) Uani 1 1 d .
H19B H 0.2681 0.0897 0.6463 0.029 Uiso 1 1 calc R
H19A H 0.3010 0.0089 0.5748 0.029 Uiso 1 1 calc R
C16 C 0.37760(11) 0.60862(12) 0.27812(9) 0.0279(3) Uani 1 1 d .
H16 H 0.3803 0.6909 0.2797 0.034 Uiso 1 1 calc R
C20 C 0.48098(10) -0.04270(11) 0.66259(9) 0.0222(3) Uani 1 1 d .
H20A H 0.4574 -0.0968 0.6130 0.027 Uiso 1 1 calc R
H20B H 0.5281 -0.0853 0.7098 0.027 Uiso 1 1 calc R
C13 C 0.36637(10) 0.37077(12) 0.27303(9) 0.0239(3) Uani 1 1 d .
H13 H 0.3617 0.2886 0.2716 0.029 Uiso 1 1 calc R
C24 C 0.43266(11) 0.21907(12) 0.83358(9) 0.0253(3) Uani 1 1 d .
C4 C 0.60646(10) 0.35101(11) 0.42411(8) 0.0200(3) Uani 1 1 d .
C6 C 0.66085(10) 0.42498(12) 0.37045(9) 0.0232(3) Uani 1 1 d .
H6A H 0.6126 0.4458 0.3150 0.028 Uiso 1 1 calc R
H6B H 0.7146 0.3775 0.3550 0.028 Uiso 1 1 calc R
C17 C 0.43976(10) 0.54360(12) 0.34212(9) 0.0246(3) Uani 1 1 d .
H17 H 0.4862 0.5816 0.3882 0.029 Uiso 1 1 calc R
C18 C 0.37846(10) 0.16285(12) 0.59442(9) 0.0247(3) Uani 1 1 d .
H18A H 0.3314 0.2016 0.5450 0.030 Uiso 1 1 calc R
H18B H 0.3979 0.2196 0.6428 0.030 Uiso 1 1 calc R
C11 C 0.77062(10) 0.26599(12) 0.50877(9) 0.0252(3) Uani 1 1 d .
H11B H 0.7949 0.2853 0.4557 0.030 Uiso 1 1 calc R
H11A H 0.7902 0.1849 0.5250 0.030 Uiso 1 1 calc R
C23 C 0.39696(11) -0.17197(13) 0.79581(10) 0.0296(4) Uani 1 1 d .
H23A H 0.4512 -0.2125 0.7768 0.044 Uiso 1 1 calc R
H23C H 0.3526 -0.2288 0.8140 0.044 Uiso 1 1 calc R
H23B H 0.4259 -0.1210 0.8453 0.044 Uiso 1 1 calc R
C14 C 0.30393(10) 0.43424(13) 0.20786(9) 0.0260(3) Uani 1 1 d .
H14 H 0.2570 0.3973 0.1615 0.031 Uiso 1 1 calc R
C8 C 0.80568(12) 0.52598(13) 0.48409(10) 0.0329(4) Uani 1 1 d .
H8A H 0.8356 0.6042 0.4960 0.039 Uiso 1 1 calc R
H8B H 0.8536 0.4780 0.4607 0.039 Uiso 1 1 calc R
C15 C 0.31206(10) 0.55223(13) 0.21240(9) 0.0261(3) Uani 1 1 d .
C7 C 0.70838(11) 0.53642(12) 0.41372(9) 0.0275(3) Uani 1 1 d .
H7A H 0.7213 0.5878 0.3670 0.033 Uiso 1 1 calc R
H7B H 0.6581 0.5757 0.4401 0.033 Uiso 1 1 calc R
C10 C 0.82175(11) 0.34556(13) 0.58320(10) 0.0328(4) Uani 1 1 d .
H10A H 0.8956 0.3378 0.5913 0.039 Uiso 1 1 calc R
H10B H 0.8046 0.3186 0.6379 0.039 Uiso 1 1 calc R
C25 C 0.49099(11) 0.30081(12) 0.90057(9) 0.0272(3) Uani 1 1 d .
H25A H 0.5630 0.2973 0.8989 0.033 Uiso 1 1 calc R
H25B H 0.4855 0.2754 0.9596 0.033 Uiso 1 1 calc R
C27 C 0.51108(13) 0.50851(13) 0.95515(9) 0.0329(4) Uani 1 1 d .
H27B H 0.4928 0.5887 0.9352 0.040 Uiso 1 1 calc R
H27A H 0.5843 0.4992 0.9605 0.040 Uiso 1 1 calc R
C26 C 0.45505(12) 0.42477(12) 0.88633(9) 0.0322(4) Uani 1 1 d .
H26B H 0.3825 0.4276 0.8859 0.039 Uiso 1 1 calc R
H26A H 0.4625 0.4506 0.8279 0.039 Uiso 1 1 calc R
C9 C 0.79458(12) 0.47327(13) 0.57081(10) 0.0344(4) Uani 1 1 d .
H9A H 0.8377 0.5174 0.6196 0.041 Uiso 1 1 calc R
H9B H 0.7239 0.4832 0.5752 0.041 Uiso 1 1 calc R

loop_
_atom_site_aniso_label
_atom_site_aniso_U_11
_atom_site_aniso_U_22
_atom_site_aniso_U_33
_atom_site_aniso_U_23
_atom_site_aniso_U_13
_atom_site_aniso_U_12
F1 0.0381(6) 0.0352(5) 0.0382(5) 0.0101(4) -0.0098(4) 0.0073(4)
O1 0.0375(7) 0.0278(6) 0.0302(6) -0.0098(5) -0.0049(5) 0.0062(5)
C2 0.0166(7) 0.0215(7) 0.0200(7) -0.0043(6) 0.0002(6) 0.0001(6)
N2 0.0172(6) 0.0204(6) 0.0220(6) 0.0020(5) 0.0019(5) 0.0017(5)
N1 0.0199(7) 0.0210(6) 0.0193(6) -0.0019(5) 0.0007(5) -0.0011(5)
C22 0.0221(8) 0.0243(8) 0.0253(7) 0.0005(6) 0.0037(6) -0.0029(6)
O2 0.0247(6) 0.0421(7) 0.0443(7) -0.0202(5) -0.0025(5) 0.0058(5)
C5 0.0211(8) 0.0205(7) 0.0191(7) -0.0041(6) 0.0020(6) -0.0017(6)
C1 0.0201(8) 0.0188(7) 0.0172(7) -0.0051(6) 0.0017(6) -0.0017(6)
C3 0.0212(8) 0.0188(7) 0.0163(7) -0.0054(5) 0.0004(6) 0.0013(6)
C12 0.0182(7) 0.0231(7) 0.0193(7) -0.0013(6) 0.0036(6) 0.0007(6)
N3 0.0177(6) 0.0195(6) 0.0222(6) 0.0002(5) 0.0025(5) 0.0005(5)
C21 0.0192(8) 0.0237(7) 0.0230(7) 0.0001(6) 0.0017(6) 0.0004(6)
C19 0.0197(8) 0.0271(8) 0.0255(7) 0.0024(6) 0.0028(6) 0.0028(6)
C16 0.0296(9) 0.0200(7) 0.0323(8) 0.0014(7) 0.0036(7) 0.0021(6)
C20 0.0211(8) 0.0211(7) 0.0237(7) -0.0003(6) 0.0034(6) 0.0024(6)
C13 0.0222(8) 0.0218(7) 0.0254(7) -0.0026(6) 0.0012(6) 0.0015(6)
C24 0.0230(9) 0.0280(8) 0.0256(8) -0.0045(6) 0.0068(6) -0.0001(7)
C4 0.0206(8) 0.0196(7) 0.0183(7) -0.0043(6) 0.0016(6) -0.0007(6)
C6 0.0215(8) 0.0257(8) 0.0214(7) 0.0019(6) 0.0030(6) 0.0034(6)
C17 0.0233(8) 0.0247(8) 0.0228(7) -0.0029(6) -0.0004(6) -0.0015(6)
C18 0.0228(8) 0.0239(8) 0.0271(8) 0.0035(6) 0.0052(6) 0.0048(6)
C11 0.0206(8) 0.0270(8) 0.0266(7) 0.0053(6) 0.0024(6) 0.0018(6)
C23 0.0280(9) 0.0287(8) 0.0324(8) 0.0047(7) 0.0074(7) -0.0005(7)
C14 0.0213(8) 0.0300(8) 0.0227(7) -0.0038(6) -0.0030(6) -0.0006(6)
C8 0.0303(9) 0.0306(9) 0.0366(9) -0.0016(7) 0.0057(7) -0.0085(7)
C15 0.0218(8) 0.0286(8) 0.0241(8) 0.0070(6) -0.0020(6) 0.0082(6)
C7 0.0275(9) 0.0257(8) 0.0307(8) 0.0013(6) 0.0098(7) -0.0023(6)
C10 0.0214(8) 0.0423(10) 0.0302(8) 0.0054(7) -0.0031(6) -0.0063(7)
C25 0.0256(8) 0.0284(8) 0.0259(7) -0.0061(6) 0.0025(6) -0.0004(7)
C27 0.0444(10) 0.0244(8) 0.0299(8) -0.0055(7) 0.0085(7) -0.0060(7)
C26 0.0417(10) 0.0272(8) 0.0247(8) -0.0062(6) 0.0016(7) -0.0002(7)
C9 0.0329(9) 0.0376(9) 0.0306(8) -0.0059(7) 0.0031(7) -0.0135(7)

loop_
_atom_type_symbol
_atom_type_description
_atom_type_scat_dispersion_real
_atom_type_scat_dispersion_imag
_atom_type_scat_source
C C 0.0033 0.0016 'International Tables Vol C Tables 4.2.6.8 and 6.1.1.4'
H H 0.0000 0.0000 'International Tables Vol C Tables 4.2.6.8 and 6.1.1.4'
N N 0.0061 0.0033 'International Tables Vol C Tables 4.2.6.8 and 6.1.1.4'
O O 0.0106 0.0060 'International Tables Vol C Tables 4.2.6.8 and 6.1.1.4'
F F 0.0171 0.0103 'International Tables Vol C Tables 4.2.6.8 and 6.1.1.4'

loop_
_geom_angle_atom_site_label_1
_geom_angle_atom_site_label_2
_geom_angle_atom_site_label_3
_geom_angle
_geom_angle_site_symmetry_1
_geom_angle_site_symmetry_3
C24 O1 H1 108.1(12) . .
C3 C2 C1 119.79(13) . .
C3 C2 H2 120.1 . .
C1 C2 H2 120.1 . .
C1 N2 C21 116.61(12) . .
C1 N2 C18 117.34(11) . .
C21 N2 C18 112.48(11) . .
C1 N1 C5 118.67(12) . .
N3 C22 C23 114.00(12) . .
N3 C22 H22B 108.8 . .
C23 C22 H22B 108.8 . .
N3 C22 H22A 108.8 . .
C23 C22 H22A 108.8 . .
H22B C22 H22A 107.6 . .
N1 C5 C4 123.92(13) . .
N1 C5 C11 114.38(12) . .
C4 C5 C11 121.70(12) . .
N1 C1 C2 121.51(12) . .
N1 C1 N2 117.24(12) . .
C2 C1 N2 121.13(13) . .
C2 C3 C4 119.47(13) . .
C2 C3 C12 117.91(13) . .
C4 C3 C12 122.54(12) . .
C13 C12 C17 118.09(13) . .
C13 C12 C3 119.80(13) . .
C17 C12 C3 122.09(12) . .
C19 N3 C20 108.20(11) . .
C19 N3 C22 108.39(11) . .
C20 N3 C22 112.03(11) . .
N2 C21 C20 111.11(12) . .
N2 C21 H21B 109.4 . .
C20 C21 H21B 109.4 . .
N2 C21 H21A 109.4 . .
C20 C21 H21A 109.4 . .
H21B C21 H21A 108.0 . .
N3 C19 C18 111.98(12) . .
N3 C19 H19B 109.2 . .
C18 C19 H19B 109.2 . .
N3 C19 H19A 109.2 . .
C18 C19 H19A 109.2 . .
H19B C19 H19A 107.9 . .
C15 C16 C17 118.38(14) . .
C15 C16 H16 120.8 . .
C17 C16 H16 120.8 . .
N3 C20 C21 111.96(12) . .
N3 C20 H20A 109.2 . .
C21 C20 H20A 109.2 . .
N3 C20 H20B 109.2 . .
C21 C20 H20B 109.2 . .
H20A C20 H20B 107.9 . .
C14 C13 C12 121.79(14) . .
C14 C13 H13 119.1 . .
C12 C13 H13 119.1 . .
O2 C24 O1 123.30(13) . .
O2 C24 C25 122.76(13) . .
O1 C24 C25 113.93(14) . .
C5 C4 C3 116.60(12) . .
C5 C4 C6 121.54(13) . .
C3 C4 C6 121.78(12) . .
C4 C6 C7 116.27(12) . .
C4 C6 H6A 108.2 . .
C7 C6 H6A 108.2 . .
C4 C6 H6B 108.2 . .
C7 C6 H6B 108.2 . .
H6A C6 H6B 107.4 . .
C16 C17 C12 121.06(13) . .
C16 C17 H17 119.5 . .
C12 C17 H17 119.5 . .
N2 C18 C19 111.08(12) . .
N2 C18 H18A 109.4 . .
C19 C18 H18A 109.4 . .
N2 C18 H18B 109.4 . .
C19 C18 H18B 109.4 . .
H18A C18 H18B 108.0 . .
C5 C11 C10 113.01(12) . .
C5 C11 H11B 109.0 . .
C10 C11 H11B 109.0 . .
C5 C11 H11A 109.0 . .
C10 C11 H11A 109.0 . .
H11B C11 H11A 107.8 . .
C22 C23 H23A 109.5 . .
C22 C23 H23C 109.5 . .
H23A C23 H23C 109.5 . .
C22 C23 H23B 109.5 . .
H23A C23 H23B 109.5 . .
H23C C23 H23B 109.5 . .
C15 C14 C13 117.53(13) . .
C15 C14 H14 121.2 . .
C13 C14 H14 121.2 . .
C7 C8 C9 115.15(13) . .
C7 C8 H8A 108.5 . .
C9 C8 H8A 108.5 . .
C7 C8 H8B 108.5 . .
C9 C8 H8B 108.5 . .
H8A C8 H8B 107.5 . .
F1 C15 C16 118.54(14) . .
F1 C15 C14 118.32(13) . .
C16 C15 C14 123.13(13) . .
C8 C7 C6 117.66(13) . .
C8 C7 H7A 107.9 . .
C6 C7 H7A 107.9 . .
C8 C7 H7B 107.9 . .
C6 C7 H7B 107.9 . .
H7A C7 H7B 107.2 . .
C11 C10 C9 115.65(13) . .
C11 C10 H10A 108.4 . .
C9 C10 H10A 108.4 . .
C11 C10 H10B 108.4 . .
C9 C10 H10B 108.4 . .
H10A C10 H10B 107.4 . .
C24 C25 C26 113.08(13) . .
C24 C25 H25A 109.0 . .
C26 C25 H25A 109.0 . .
C24 C25 H25B 109.0 . .
C26 C25 H25B 109.0 . .
H25A C25 H25B 107.8 . .
C26 C27 C27 113.56(16) . 3_667
C26 C27 H27B 108.9 . .
C27 C27 H27B 108.9 3_667 .
C26 C27 H27A 108.9 . .
C27 C27 H27A 108.9 3_667 .
H27B C27 H27A 107.7 . .
C25 C26 C27 113.94(13) . .
C25 C26 H26B 108.8 . .
C27 C26 H26B 108.8 . .
C25 C26 H26A 108.8 . .
C27 C26 H26A 108.8 . .
H26B C26 H26A 107.7 . .
C10 C9 C8 115.29(13) . .
C10 C9 H9A 108.5 . .
C8 C9 H9A 108.5 . .
C10 C9 H9B 108.5 . .
C8 C9 H9B 108.5 . .
H9A C9 H9B 107.5 . .

loop_
_geom_bond_atom_site_label_1
_geom_bond_atom_site_label_2
_geom_bond_distance
_geom_bond_site_symmetry_2
F1 C15 1.3608(17) .
O1 C24 1.3020(18) .
O1 H1 0.962(15) .
C2 C3 1.3778(19) .
C2 C1 1.3909(19) .
C2 H2 0.9500 .
N2 C1 1.3940(17) .
N2 C21 1.4545(18) .
N2 C18 1.4617(19) .
N1 C1 1.331(2) .
N1 C5 1.3476(17) .
C22 N3 1.4770(18) .
C22 C23 1.503(2) .
C22 H22B 0.9900 .
C22 H22A 0.9900 .
O2 C24 1.2107(18) .
C5 C4 1.387(2) .
C5 C11 1.500(2) .
C3 C4 1.406(2) .
C3 C12 1.485(2) .
C12 C13 1.383(2) .
C12 C17 1.388(2) .
N3 C19 1.4663(18) .
N3 C20 1.4709(19) .
C21 C20 1.507(2) .
C21 H21B 0.9900 .
C21 H21A 0.9900 .
C19 C18 1.503(2) .
C19 H19B 0.9900 .
C19 H19A 0.9900 .
C16 C15 1.362(2) .
C16 C17 1.375(2) .
C16 H16 0.9500 .
C20 H20A 0.9900 .
C20 H20B 0.9900 .
C13 C14 1.378(2) .
C13 H13 0.9500 .
C24 C25 1.495(2) .
C4 C6 1.5096(19) .
C6 C7 1.526(2) .
C6 H6A 0.9900 .
C6 H6B 0.9900 .
C17 H17 0.9500 .
C18 H18A 0.9900 .
C18 H18B 0.9900 .
C11 C10 1.520(2) .
C11 H11B 0.9900 .
C11 H11A 0.9900 .
C23 H23A 0.9800 .
C23 H23C 0.9800 .
C23 H23B 0.9800 .
C14 C15 1.367(2) .
C14 H14 0.9500 .
C8 C7 1.520(2) .
C8 C9 1.528(2) .
C8 H8A 0.9900 .
C8 H8B 0.9900 .
C7 H7A 0.9900 .
C7 H7B 0.9900 .
C10 C9 1.521(2) .
C10 H10A 0.9900 .
C10 H10B 0.9900 .
C25 C26 1.512(2) .
C25 H25A 0.9900 .
C25 H25B 0.9900 .
C27 C26 1.515(2) .
C27 C27 1.518(3) 3_667
C27 H27B 0.9900 .
C27 H27A 0.9900 .
C26 H26B 0.9900 .
C26 H26A 0.9900 .
C9 H9A 0.9900 .
C9 H9B 0.9900 .
